data_7217101
loop_
_publ_author_name
'Miele&#x2010;Pajot, Nathalie'
'Hubert-Pfalzgraf, Liliane G.'
'Papiernik, Ren\'ee'
'Vaissermann, Jacqueline'
'Collier, R\'emy'

_publ_section_title
;
 Synthesis and molecular structure of
 [Ti4(OPri)8(\m,\h2&#x00AD;OCH2CH&#xE001;CHCH2O)2(\m3,\h2&#x00AD;OCH2CH&#xE001;CHCH2O)2].
 Application to the elaboration of low density, microcellular, doped
 organic materials
;
_journal_issue 12
_journal_name_full 'Journal of Materials Chemistry'
_journal_page_first 3027
_journal_paper_doi 10.1039/a904491d
_journal_volume 9
_journal_year 1999
_chemical_formula_moiety ' C40 H80 O16 Ti4 '
_chemical_formula_sum 'C40 H80 O16 Ti4'
_chemical_formula_weight 1008.6
_space_group_crystal_system monoclinic
_space_group_IT_number 14
_space_group_name_Hall '-P 2ybc'
_space_group_name_H-M_alt 'P 1 21/c 1'
_atom_sites_solution_hydrogens ' none '
_atom_sites_solution_primary direct
_audit_creation_date 99-09-13
_audit_creation_method CRYSTALS
_cell_angle_alpha 90
_cell_angle_beta 99.29(2)
_cell_angle_gamma 90
_cell_formula_units_Z 2
_cell_length_a 14.061(4)
_cell_length_b 10.546(3)
_cell_length_c 18.891(6)
_cell_measurement_reflns_used 25
_cell_measurement_temperature 295
_cell_measurement_theta_max 12.3
_cell_measurement_theta_min 12
_cell_volume 2764.6(14)
_computing_cell_refinement 'CAD-4 software (Enraf-Nonius, 1989)'
_computing_data_collection 'CAD-4 software (Enraf-Nonius, 1989)'
_computing_data_reduction
;
RC93 (Watkin, D.J., Prout, C.K., Lilley, P.M.deQ. 1994)
;
_computing_molecular_graphics
;
 CAMERON (Watkin, Prout & Pearce,  1996)
;
_computing_publication_material
;
CRYSTALS Issue 10 (Watkin, Prout, Carruthers & Betteridge, 1996)
;
_computing_structure_refinement
;
CRYSTALS Issue 10 (Watkin, Prout, Carruthers & Betteridge, 1996)
;
_diffrn_ambient_temperature 295
_diffrn_measurement_device '  Enraf-nonius CAD4 '
_diffrn_measurement_method 2\q/\w
_diffrn_radiation_monochromator ' graphite '
_diffrn_radiation_type 'Mo K\a'
_diffrn_radiation_wavelength 0.71069
_diffrn_reflns_av_R_equivalents 0.09
_diffrn_reflns_limit_h_max 14
_diffrn_reflns_limit_h_min 0
_diffrn_reflns_limit_k_max 11
_diffrn_reflns_limit_k_min 0
_diffrn_reflns_limit_l_max 19
_diffrn_reflns_limit_l_min -19
_diffrn_reflns_number 3779
_diffrn_reflns_theta_max 22
_diffrn_reflns_theta_min 1
_diffrn_standards_decay_% 27.65
_diffrn_standards_interval_time 3600s
_diffrn_standards_number 2
_exptl_absorpt_coefficient_mu 0.60
_exptl_absorpt_correction_T_max 1.00
_exptl_absorpt_correction_T_min 0.77
_exptl_absorpt_correction_type DIFABS
_exptl_absorpt_process_details 'refined from delta-F'
_exptl_crystal_colour ' white '
_exptl_crystal_density_diffrn 1.21
_exptl_crystal_description ' prism '
_exptl_crystal_F_000 914.29
_exptl_crystal_size_max 0.4
_exptl_crystal_size_mid 0.25
_exptl_crystal_size_min 0.1
_refine_diff_density_max 0.45
_refine_diff_density_min -0.35
_refine_ls_extinction_coef 41.5
_refine_ls_extinction_method 'Larson 1970 Crystallographic Computing eq 22'
_refine_ls_goodness_of_fit_obs 1.1032
_refine_ls_matrix_type full
_refine_ls_number_parameters 272
_refine_ls_number_reflns 1720
_refine_ls_R_factor_obs 0.0840
_refine_ls_shift/esd_max 1.149393
_refine_ls_structure_factor_coef F
_refine_ls_weighting_scheme
;
 Chebychev polynomial (Carruthers & Watkin, 1979)
;
_refine_ls_wR_factor_obs 0.0777
_reflns_limit_h_max 14
_reflns_limit_h_min -14
_reflns_limit_k_max 11
_reflns_limit_k_min 0
_reflns_limit_l_max 19
_reflns_limit_l_min 0
_reflns_number_observed 1720
_reflns_number_total 3372
_reflns_observed_criterion >1.50\s(I)
_cod_data_source_file 904491d.txt
_cod_data_source_block CRYSTALS_cif
_cod_depositor_comments
;
 Updating space group information.

 Antanas Vaitkus,
 2018-08-09

The following automatic conversions were performed:

'_cell_measurement_temperature' value '295K' was changed to '295' -
the value should be numeric and without a unit
designator.

'_diffrn_ambient_temperature' value '295K' was changed
to '295' - the value should be numeric and without a unit
designator.

'_refine_ls_matrix_type' value ' full ' changed to
'full' according to
/usr/data/users/saulius/automatic-downloads/retrospective/RSC/lib/dictionaries/cif_core.dic
dictionary named 'cif_core.dic' version 2.4.2 from 2011-04-26.

Automatic conversion script
Id: cif_fix_values 2281 2013-09-26 08:29:07Z andrius 

The following automatic conversions were performed:

'_atom_sites_solution_primary' value ' Direct_Methods ' was changed
to 'direct'.

Automatic conversion script
Id: cif_fix_values 6452 2018-10-05 10:23:21Z andrius 
;
_cod_original_cell_volume 2765(10)
_cod_original_sg_symbol_H-M 'P 1 21/c 1 '
_cod_original_formula_sum ' C40 H80 O16 Ti4'
_cod_database_code 7217101

loop_
_space_group_symop_id
_space_group_symop_operation_xyz
1 x,y,z
2 -x,-y,-z
3 -x,y+1/2,-z+1/2
4 x,-y+1/2,z+1/2

loop_
_atom_site_aniso_label
_atom_site_aniso_U_11
_atom_site_aniso_U_22
_atom_site_aniso_U_33
_atom_site_aniso_U_23
_atom_site_aniso_U_13
_atom_site_aniso_U_12
TI1 0.058(1) 0.050(1) 0.052(1) 0.003(1) 0.0125(9) 0.005(1)
TI2 0.061(1) 0.075(2) 0.072(1) 0.001(1) 0.006(1) 0.012(1)
O1 0.052(4) 0.065(5) 0.066(5) -0.001(4) 0.012(3) -0.002(3)
O2 0.081(5) 0.056(5) 0.081(5) -0.009(4) 0.019(4) 0.008(4)
O3 0.080(5) 0.070(5) 0.060(5) 0.015(4) 0.012(4) 0.008(4)
O4 0.074(4) 0.052(4) 0.043(4) 0.000(3) 0.010(3) 0.006(4)
O5 0.073(5) 0.061(5) 0.081(5) 0.006(4) 0.022(4) 0.011(4)
O6 0.107(7) 0.099(7) 0.17(1) 0.044(7) -0.008(7) 0.033(6)
O7 0.074(6) 0.17(1) 0.125(8) -0.004(7) 0.010(6) 0.034(7)
O8 0.086(6) 0.124(8) 0.120(8) -0.043(6) -0.010(6) 0.006(5)
C1 0.088(8) 0.055(7) 0.067(8) 0.006(6) 0.035(6) 0.003(6)
C2 0.10(1) 0.08(1) 0.081(9) -0.007(8) 0.024(7) 0.030(8)
C3 0.10(1) 0.08(1) 0.081(9) -0.011(8) 0.014(8) 0.017(9)
C4 0.11(1) 0.049(8) 0.12(1) -0.012(7) 0.043(9) 0.005(7)
C5 0.12(1) 0.12(1) 0.046(7) 0.033(7) 0.039(7) 0.037(9)
C6 0.12(1) 0.17(2) 0.035(7) 0.015(9) 0.020(7) 0.07(1)
C7 0.15(1) 0.13(1) 0.032(8) -0.002(8) -0.014(8) 0.04(1)
C8 0.11(1) 0.070(8) 0.057(8) -0.019(6) -0.018(7) 0.004(7)
C9 0.10(1) 0.074(9) 0.20(2) 0.00(1) 0.09(1) -0.010(8)
C10 0.12(1) 0.27(3) 0.21(2) 0.09(2) 0.07(1) -0.03(2)
C11 0.11(1) 0.31(3) 0.15(2) -0.01(2) -0.01(1) -0.09(2)
C12 0.20(2) 0.15(2) 0.24(3) 0.13(2) -0.08(2) -0.03(2)
C13 0.27(3) 0.24(3) 0.27(3) 0.15(3) -0.05(3) 0.03(2)
C14 0.32(4) 0.18(2) 0.20(2) 0.03(2) 0.03(2) -0.09(2)
C18 0.14(2) 0.16(2) 0.15(2) -0.04(2) -0.06(1) -0.01(1)
C19 0.25(3) 0.25(3) 0.15(2) 0.01(2) -0.08(2) -0.08(2)
C20 0.23(3) 0.13(2) 0.28(3) -0.02(2) -0.06(2) -0.04(2)
C15 0.16(3) 0.58(7) 0.25(4) -0.11(4) 0.05(3) 0.17(4)
C16 0.17(3) 0.70(9) 0.28(4) 0.01(5) 0.02(3) 0.18(4)
C17 0.22(4) 0.70(9) 0.44(7) -0.30(6) 0.05(4) 0.15(5)

loop_
_atom_site_label
_atom_site_fract_x
_atom_site_fract_y
_atom_site_fract_z
_atom_site_U_iso_or_equiv
_atom_site_occupancy
_atom_site_thermal_displace_type
TI1 0.4818(1) 0.1430(2) 0.9686(1) 0.0527 1.0000 Uani
TI2 0.2548(1) 0.1922(2) 0.8956(1) 0.0686 1.0000 Uani
O1 0.3356(4) 0.1367(6) 0.9837(4) 0.0606 1.0000 Uani
O2 0.4823(5) 0.2987(6) 1.0106(4) 0.0698 1.0000 Uani
O3 0.3961(5) 0.1686(7) 0.8772(3) 0.0681 1.0000 Uani
O4 0.4753(5) -0.0477(6) 0.9424(3) 0.0549 1.0000 Uani
O5 0.5918(5) 0.1707(6) 0.9360(4) 0.0688 1.0000 Uani
O6 0.2513(7) 0.3475(9) 0.8598(6) 0.1125 1.0000 Uani
O7 0.1515(6) 0.201(1) 0.9384(5) 0.1145 1.0000 Uani
O8 0.2138(6) 0.0790(9) 0.8286(5) 0.1047 1.0000 Uani
C1 0.3078(8) 0.120(1) 1.0546(6) 0.0638 1.0000 Uani
C2 0.3242(9) 0.236(1) 1.0999(7) 0.0808 1.0000 Uani
C3 0.368(1) 0.346(1) 1.0921(7) 0.0856 1.0000 Uani
C4 0.419(1) 0.388(1) 1.0319(8) 0.0822 1.0000 Uani
C5 0.425(1) 0.177(1) 0.8076(6) 0.0725 1.0000 Uani
C6 0.467(1) 0.054(2) 0.7847(6) 0.0803 1.0000 Uani
C7 0.468(1) -0.061(2) 0.8123(6) 0.0832 1.0000 Uani
C8 0.4211(9) -0.101(1) 0.8768(6) 0.0732 1.0000 Uani
C9 0.666(1) 0.267(1) 0.939(1) 0.0964 1.0000 Uani
C10 0.700(1) 0.262(2) 0.867(1) 0.1589 1.0000 Uani
C11 0.748(1) 0.229(2) 1.000(1) 0.1589 1.0000 Uani
C12 0.239(2) 0.460(2) 0.827(1) 0.1512 1.0000 Uani
C13 0.173(2) 0.462(3) 0.764(2) 0.2190 1.0000 Uani
C14 0.321(2) 0.538(3) 0.833(1) 0.2105 1.0000 Uani
C18 0.133(1) 0.024(2) 0.789(1) 0.1347 1.0000 Uani
C19 0.122(2) 0.075(3) 0.714(1) 0.1917 1.0000 Uani
C20 0.131(2) -0.111(2) 0.796(1) 0.1927 1.0000 Uani
C15 0.067(3) 0.231(5) 0.963(2) 0.2268 1.0000 Uani
C16 -0.015(2) 0.234(5) 0.914(2) 0.2910 1.0000 Uani
C17 0.064(3) 0.325(6) 0.997(3) 0.3168 1.0000 Uani

loop_
_atom_type_symbol
_atom_type_scat_dispersion_real
_atom_type_scat_dispersion_imag
_atom_type_scat_Cromer_Mann_a1
_atom_type_scat_Cromer_Mann_b1
_atom_type_scat_Cromer_Mann_a2
_atom_type_scat_Cromer_Mann_b2
_atom_type_scat_Cromer_Mann_a3
_atom_type_scat_Cromer_Mann_b3
_atom_type_scat_Cromer_Mann_a4
_atom_type_scat_Cromer_Mann_b4
_atom_type_scat_Cromer_Mann_c
_atom_type_scat_source
'C   ' 0.0020 0.0020 2.3100 20.8439 1.0200 10.2075 1.5886 0.5687 0.8650 51.6512 0.2156 International_Tables_Vol_IV_Table_2.2B
'H   ' 0.0000 0.0000 0.4930 10.5109 0.3229 26.1257 0.1402 3.1424 0.0408 57.7997 0.0030 International_Tables_Vol_IV_Table_2.2B
'O   ' 0.0080 0.0060 3.0485 13.2771 2.2868 5.7011 1.5463 0.3239 0.8670 32.9089 0.2508 International_Tables_Vol_IV_Table_2.2B
'Ti  ' 0.2480 0.4460 9.7595 7.8508 7.3558 0.5000 1.6991 35.6338 1.9021 116.1050 1.2807 International_Tables_Vol_IV_Table_2.2B

loop_
_geom_angle_atom_site_label_1
_geom_angle_site_symmetry_1
_geom_angle_atom_site_label_2
_geom_angle_atom_site_label_3
_geom_angle_site_symmetry_3
_geom_angle
_geom_angle_publ_flag
TI1 2_657 TI1 TI2 . 112.50(9) no
TI1 2_657 TI1 O1 . 91.2(2) no
TI2 . TI1 O1 . 34.0(2) no
TI1 2_657 TI1 O2 . 133.4(2) no
TI2 . TI1 O2 . 88.6(2) no
O1 . TI1 O2 . 84.6(3) no
TI1 2_657 TI1 O3 . 119.2(2) no
TI2 . TI1 O3 . 36.5(2) no
O1 . TI1 O3 . 69.6(3) no
O2 . TI1 O3 . 102.6(3) no
TI1 2_657 TI1 O4 . 35.3(2) no
TI2 . TI1 O4 . 92.9(2) no
O1 . TI1 O4 . 89.8(3) no
O2 . TI1 O4 . 167.5(3) no
O3 . TI1 O4 . 85.8(3) no
TI1 2_657 TI1 O4 2_657 37.4(2) no
TI2 . TI1 O4 2_657 125.4(2) no
O1 . TI1 O4 2_657 92.2(3) no
O2 . TI1 O4 2_657 96.3(3) no
O3 . TI1 O4 2_657 152.1(3) no
TI1 2_657 TI1 O5 . 100.6(2) no
TI2 . TI1 O5 . 131.6(2) no
O1 . TI1 O5 . 165.3(3) no
O2 . TI1 O5 . 93.4(3) no
O3 . TI1 O5 . 96.8(3) no
O4 . TI1 O4 2_657 72.7(3) no
O4 . TI1 O5 . 94.8(3) no
O4 2_657 TI1 O5 . 102.4(3) no
TI1 . TI2 O1 . 37.4(2) no
TI1 . TI2 O3 . 33.9(2) no
O1 . TI2 O3 . 70.5(3) no
TI1 . TI2 O6 . 105.7(3) no
O1 . TI2 O6 . 125.5(4) no
O3 . TI2 O6 . 90.9(4) no
TI1 . TI2 O7 . 128.5(3) no
O1 . TI2 O7 . 91.9(4) no
O3 . TI2 O7 . 162.4(4) no
O6 . TI2 O7 . 98.7(5) no
TI1 . TI2 O8 . 112.0(3) no
O1 . TI2 O8 . 119.1(4) no
O3 . TI2 O8 . 90.6(4) no
O6 . TI2 O8 . 111.5(5) no
O7 . TI2 O8 . 99.5(5) no
TI1 . O1 TI2 . 108.6(3) no
TI1 . O1 C1 . 122.3(6) no
TI2 . O1 C1 . 127.8(6) no
TI1 . O2 C4 . 140.5(7) no
TI1 . O3 TI2 . 109.7(3) no
TI1 . O3 C5 . 126.2(7) no
TI2 . O3 C5 . 124.1(7) no
TI1 . O4 TI1 2_657 107.3(3) no
TI1 . O4 C8 . 125.2(6) no
TI1 2_657 O4 C8 . 124.9(6) no
TI1 . O5 C9 . 139.7(7) no
TI2 . O6 C12 . 172.9(13) no
TI2 . O7 C15 . 167.6(21) no
TI2 . O8 C18 . 144.6(11) no
O1 . C1 C2 . 112.8(9) no
C1 . C2 C3 . 133.1(12) no
C2 . C3 C4 . 128.6(11) no
O2 . C4 C3 . 115.2(10) no
O3 . C5 C6 . 112.9(10) no
C5 . C6 C7 . 130.9(12) no
C6 . C7 C8 . 125.9(12) no
O4 . C8 C7 . 109.5(10) no
O5 . C9 C10 . 105.8(15) no
O5 . C9 C11 . 106.8(13) no
C10 . C9 C11 . 111.3(15) no
O6 . C12 C13 . 115.5(23) no
O6 . C12 C14 . 116.2(21) no
C13 . C12 C14 . 118.9(23) no
O8 . C18 C19 . 108.0(19) no
O8 . C18 C20 . 112.7(18) no
C19 . C18 C20 . 116.9(22) no
O7 . C15 C16 . 117.1(37) no
O7 . C15 C17 . 118.3(54) no
C16 . C15 C17 . 104.7(39) no

loop_
_geom_bond_atom_site_label_1
_geom_bond_atom_site_label_2
_geom_bond_site_symmetry_2
_geom_bond_distance
_geom_bond_publ_flag
TI1 TI1 2_657 3.252(4) yes
TI1 TI2 . 3.307(3) yes
TI1 O1 . 2.121(6) yes
TI1 O2 . 1.822(7) yes
TI1 O3 . 1.958(7) yes
TI1 O4 . 2.070(6) yes
TI1 O4 2_657 1.968(6) yes
TI1 O5 . 1.779(7) yes
TI2 O1 . 1.949(7) yes
TI2 O3 . 2.087(7) yes
TI2 O6 . 1.77(1) yes
TI2 O7 . 1.78(1) yes
TI2 O8 . 1.767(9) yes
O1 C1 . 1.46(1) yes
O2 C4 . 1.40(1) yes
O3 C5 . 1.44(1) yes
O4 C8 . 1.46(1) yes
O5 C9 . 1.45(1) yes
O6 C12 . 1.34(2) yes
O7 C15 . 1.38(3) yes
O8 C18 . 1.39(2) yes
C1 C2 . 1.49(2) yes
C2 C3 . 1.33(2) yes
C3 C4 . 1.51(2) yes
C5 C6 . 1.52(2) yes
C6 C7 . 1.32(2) yes
C7 C8 . 1.54(2) yes
C9 C10 . 1.51(3) yes
C9 C11 . 1.55(2) yes
C12 C13 . 1.39(3) yes
C12 C14 . 1.40(3) yes
C18 C19 . 1.50(3) yes
C18 C20 . 1.43(3) yes
C15 C16 . 1.36(4) yes
C15 C17 . 1.18(5) yes
